data_7133849
loop_
_publ_author_name
'Zars, Ethan'
'Pick, Lisa'
'Kankanamge, Achala'
'Gau, Michael R.'
'Meyer, Karsten'
'Mindiola, Daniel J.'

_publ_section_title
;
 C<sub>sp<sup>2</sup></sub>-H/F bond activation and borylation with iron.
;
_journal_issue 97
_journal_name_full 'Chemical communications (Cambridge, England)'
_journal_page_first 14415
_journal_page_last 14418
_journal_paper_doi 10.1039/d4cc04127e
_journal_volume 60
_journal_year 2024
_chemical_formula_moiety 'C24 H49 B2 K O10'
_chemical_formula_sum 'C24 H49 B2 K O10'
_chemical_formula_weight 558.35
_space_group_crystal_system monoclinic
_space_group_IT_number 14
_space_group_name_Hall '-P 2yn'
_space_group_name_H-M_alt 'P 1 21/n 1'
_atom_sites_solution_hydrogens mixed
_atom_sites_solution_primary dual
_audit_creation_date 2023-08-21
_audit_creation_method
;
Olex2 1.5
(compiled 2021.10.07 svn.r9718050b for OlexSys, GUI svn.r6410)
;
_audit_update_record
;
2024-08-13 deposited with the CCDC.	2024-10-06 downloaded from the CCDC.
;
_cell_angle_alpha 90
_cell_angle_beta 95.9250(10)
_cell_angle_gamma 90
_cell_formula_units_Z 4
_cell_length_a 10.16110(10)
_cell_length_b 19.4480(2)
_cell_length_c 15.5969(2)
_cell_measurement_reflns_used 73207
_cell_measurement_temperature 100
_cell_measurement_theta_max 28.1030
_cell_measurement_theta_min 3.2630
_cell_volume 3065.69(6)
_computing_cell_refinement 'CrysAlisPro 1.171.42.88a (Rigaku OD, 2023)'
_computing_data_collection 'CrysAlisPro 1.171.42.88a (Rigaku OD, 2023)'
_computing_data_reduction 'CrysAlisPro 1.171.42.88a (Rigaku OD, 2023)'
_computing_molecular_graphics 'Olex2 1.5 (Dolomanov et al., 2009)'
_computing_publication_material 'Olex2 1.5 (Dolomanov et al., 2009)'
_computing_structure_refinement 'SHELXL 2019/3 (Sheldrick, 2015)'
_computing_structure_solution 'SHELXT (Sheldrick, 2018)'
_diffrn_ambient_environment N~2~
_diffrn_ambient_temperature 100
_diffrn_detector 'HPC area detector'
_diffrn_detector_area_resol_mean 10.0000
_diffrn_detector_type 'HyPix 3000HE'
_diffrn_measured_fraction_theta_full 0.998
_diffrn_measured_fraction_theta_max 0.978
_diffrn_measurement_details
;
List of Runs (angles in degrees, time in seconds):

  # Type    Start    End  Width  t~exp~   \w     \q     \k     \f   Frames
#--------------------------------------------------------------------------
  1  \w    -81.00   9.00   0.50    6.00    --  -12.71 -57.00  60.00  180
  2  \w    -81.00  14.00   0.50    6.00    --  -12.71 -77.00-150.00  190
  3  \w    -28.00  54.00   0.50    6.00    --  -12.71  37.00 -60.00  164
  4  \w    -43.00  15.00   0.50    6.00    --  -12.71 -80.00  43.80  116
  5  \w    -43.00  15.00   0.50    6.00    --  -12.71 -80.00-178.60  116
  6  \w    -43.00  15.00   0.50    6.00    --  -12.71 -80.00 100.04  116
  7  \w    -43.00  15.00   0.50    6.00    --  -12.71 -80.00 126.21  116
  8  \w    -28.00  54.00   0.50    6.00    --  -12.71  37.00  60.00  164
  9  \w    -34.00  60.00   0.50    6.00    --  -12.71  19.00 150.00  188
 10  \w    -81.00   9.00   0.50    6.00    --  -12.71 -57.00 -30.00  180
 11  \w    -34.00  55.00   0.50    6.00    --  -12.71  57.00 150.00  178
 12  \w    -43.00  15.00   0.50    6.00    --  -12.71 -78.00-131.26  116
 13  \w    -43.00  15.00   0.50    6.00    --  -12.71 -79.00 -31.80  116
 14  \w    -43.00  15.00   0.50    6.00    --  -12.71 -80.00 -81.56  116
 15  \w    -43.00  15.00   0.50    6.00    --  -12.71 -80.00 -94.81  116
 16  \w    -43.00  15.00   0.50    6.00    --  -12.71 -80.00 -35.37  116
 17  \w    -43.00  15.00   0.50    6.00    --  -12.71 -80.00-158.31  116
 18  \w    -43.00  15.00   0.50    6.00    --  -12.71 -79.00 -42.37  116
 19  \w    -43.00  15.00   0.50    6.00    --  -12.71 -80.00  65.21  116
 20  \w    -54.00  35.00   0.50    6.00    --   13.41 -57.00-180.00  178
 21  \w    -54.00 -24.00   0.50    6.00    --   13.41 -57.00 -60.00   60
 22  \w    -51.00   5.00   0.50    6.00    --   13.41 -19.00-150.00  112
 23  \w    -32.00  21.00   0.50    6.00    --   13.41 -37.00   0.00  106
 24  \w    -18.00  40.00   0.50    6.00    --   13.41 -76.00 -70.84  116
 25  \w    -50.00 -21.00   0.50    6.00    --   13.41 -76.00 -70.84   58
 26  \w    -59.00  -3.00   0.50    6.00    --   13.41 -19.00 -60.00  112
 27  \w    -12.00  35.00   0.50    6.00    --   13.41 -57.00 -60.00   94
 28  \w     -8.00  32.00   0.50    6.00    --   13.41  57.00 150.00   80
 29  \w    -14.00  35.00   0.50    6.00    --   13.41  80.00-161.61   98
 30  \w    -51.00   5.00   0.50    6.00    --   13.41 -19.00-180.00  112
 31  \w    -42.00   4.00   0.50    6.00    --   13.41 -19.00  30.00   92
 32  \w    -12.00  42.00   0.50    6.00    --   13.41  80.00 -96.52  108
 33  \w    -54.00   0.00   0.50    6.00    --   13.41 -57.00   0.00  108
 34  \w     52.00  81.00   0.50    6.00    --   13.41  57.00 150.00   58
 35  \w    -59.00   5.00   0.50    6.00    --   13.41 -19.00 -90.00  128
 36  \w    -12.00  15.00   0.50    6.00    --   13.41  80.00 119.12   54
;
_diffrn_measurement_device '\k-geometry diffractometer'
_diffrn_measurement_device_type 'Rigaku XtaLAB Synergy-i'
_diffrn_measurement_method '\w scans'
_diffrn_orient_matrix_type 'CrysAlisPro convention (1999,Acta A55,543-557)'
_diffrn_orient_matrix_UB_11 -0.0663680000
_diffrn_orient_matrix_UB_12 -0.0059553000
_diffrn_orient_matrix_UB_13 -0.0171805000
_diffrn_orient_matrix_UB_21 -0.0134744000
_diffrn_orient_matrix_UB_22 0.0356755000
_diffrn_orient_matrix_UB_23 0.0026767000
_diffrn_orient_matrix_UB_31 0.0183313000
_diffrn_orient_matrix_UB_32 0.0046998000
_diffrn_orient_matrix_UB_33 -0.0422952000
_diffrn_radiation_monochromator mirror
_diffrn_radiation_probe x-ray
_diffrn_radiation_type 'Mo K\a'
_diffrn_radiation_wavelength 0.71073
_diffrn_reflns_av_R_equivalents 0.0417
_diffrn_reflns_av_unetI/netI 0.0205
_diffrn_reflns_Laue_measured_fraction_full 0.998
_diffrn_reflns_Laue_measured_fraction_max 0.978
_diffrn_reflns_limit_h_max 13
_diffrn_reflns_limit_h_min -13
_diffrn_reflns_limit_k_max 25
_diffrn_reflns_limit_k_min -25
_diffrn_reflns_limit_l_max 20
_diffrn_reflns_limit_l_min -20
_diffrn_reflns_number 115890
_diffrn_reflns_point_group_measured_fraction_full 0.998
_diffrn_reflns_point_group_measured_fraction_max 0.978
_diffrn_reflns_theta_full 25.242
_diffrn_reflns_theta_max 28.189
_diffrn_reflns_theta_min 3.275
_diffrn_source 'micro-focus sealed X-ray tube'
_diffrn_source_type 'PhotonJet (Mo) X-ray Source'
_exptl_absorpt_coefficient_mu 0.221
_exptl_absorpt_correction_T_max 1.00000
_exptl_absorpt_correction_T_min 0.52937
_exptl_absorpt_correction_type multi-scan
_exptl_absorpt_process_details 'SCALE3 ABSPACK'
_exptl_crystal_colour yellow
_exptl_crystal_colour_primary yellow
_exptl_crystal_density_diffrn 1.210
_exptl_crystal_description block
_exptl_crystal_F_000 1208
_exptl_crystal_size_max 0.59
_exptl_crystal_size_mid 0.48
_exptl_crystal_size_min 0.37
_refine_diff_density_max 0.552
_refine_diff_density_min -0.223
_refine_diff_density_rms 0.041
_refine_ls_extinction_method none
_refine_ls_goodness_of_fit_ref 1.031
_refine_ls_hydrogen_treatment mixed
_refine_ls_matrix_type full
_refine_ls_number_parameters 349
_refine_ls_number_reflns 7378
_refine_ls_number_restraints 0
_refine_ls_restrained_S_all 1.031
_refine_ls_R_factor_all 0.0419
_refine_ls_R_factor_gt 0.0347
_refine_ls_shift/su_max 0.001
_refine_ls_shift/su_mean 0.000
_refine_ls_structure_factor_coef Fsqd
_refine_ls_weighting_details 'w=1/[\s^2^(Fo^2^)+(0.0382P)^2^+1.0604P] where P=(Fo^2^+2Fc^2^)/3'
_refine_ls_weighting_scheme calc
_refine_ls_wR_factor_gt 0.0828
_refine_ls_wR_factor_ref 0.0857
_reflns_Friedel_coverage 0.000
_reflns_number_gt 6391
_reflns_number_total 7378
_reflns_threshold_expression 'I > 2\s(I)'
_cod_data_source_file d4cc04127e2.cif
_cod_data_source_block 90066_cmpd4
_cod_depositor_comments 'Adding full bibliography for 7133846--7133849.cif.'
_cod_database_code 7133849
_shelx_shelxl_version_number 2019/3
_shelx_space_group_comment
;
The symmetry employed for this shelxl refinement is uniquely defined
by the following loop, which should always be used as a source of
symmetry information in preference to the above space-group names.
They are only intended as comments.
;
_olex2_refinement_description
;
1. Fixed Uiso
 At 1.2 times of:
  All C(H,H) groups
 At 1.5 times of:
  All C(H,H,H) groups
2.a Secondary CH2 refined with riding coordinates:
 C13(H13A,H13B), C14(H14A,H14B), C15(H15A,H15B), C16(H16A,H16B), C17(H17A,
 H17B), C18(H18A,H18B), C19(H19A,H19B), C20(H20A,H20B), C21(H21A,H21B),
 C22(H22A,H22B), C23(H23A,H23B), C24(H24A,H24B)
2.b Idealised Me refined as rotating group:
 C3(H3A,H3B,H3C), C4(H4A,H4B,H4C), C5(H5A,H5B,H5C), C6(H6A,H6B,H6C), C9(H9A,
 H9B,H9C), C10(H10A,H10B,H10C), C11(H11A,H11B,H11C), C12(H12A,H12B,H12C)
;
_olex2_submission_special_instructions 'No special instructions were received'
_oxdiff_exptl_absorpt_empirical_details
;
Empirical correction (ABSPACK) includes:
- Absorption correction using spherical harmonics
- Frame scaling
;
_oxdiff_exptl_absorpt_empirical_full_max 1.485
_oxdiff_exptl_absorpt_empirical_full_min 0.568

loop_
_space_group_symop_operation_xyz
'x, y, z'
'-x+1/2, y+1/2, -z+1/2'
'-x, -y, -z'
'x-1/2, -y-1/2, z-1/2'

loop_
_atom_site_label
_atom_site_type_symbol
_atom_site_fract_x
_atom_site_fract_y
_atom_site_fract_z
_atom_site_U_iso_or_equiv
_atom_site_adp_type
_atom_site_occupancy
_atom_site_site_symmetry_order
_atom_site_calc_flag
_atom_site_refinement_flags_posn
_atom_site_refinement_flags_adp
_atom_site_refinement_flags_occupancy
_atom_site_disorder_assembly
_atom_site_disorder_group
K1 K 0.89547(2) 0.23350(2) 0.39437(2) 0.01817(7) Uani 1 1 d . . . . .
H2 H 0.6522(14) 0.2512(7) 0.2920(9) 0.026(4) Uiso 1 1 d . . . . .
O1 O 0.42048(9) 0.34080(4) 0.32247(5) 0.02601(19) Uani 1 1 d . . . . .
O2 O 0.44255(8) 0.29853(4) 0.45920(5) 0.02545(19) Uani 1 1 d . . . . .
O3 O 0.48483(8) 0.17474(4) 0.29325(6) 0.02455(18) Uani 1 1 d . . . . .
O4 O 0.65816(8) 0.18438(4) 0.40656(5) 0.02053(17) Uani 1 1 d . . . . .
O5 O 0.91539(8) 0.33989(4) 0.26631(5) 0.02325(18) Uani 1 1 d . . . . .
O6 O 0.99320(8) 0.20225(5) 0.23497(5) 0.02486(19) Uani 1 1 d . . . . .
O7 O 1.08563(8) 0.12357(4) 0.37869(5) 0.02459(18) Uani 1 1 d . . . . .
O8 O 0.99789(8) 0.14937(5) 0.53691(5) 0.02465(18) Uani 1 1 d . . . . .
O9 O 0.90975(8) 0.28530(5) 0.56242(5) 0.02550(19) Uani 1 1 d . . . . .
O10 O 0.82399(9) 0.37167(4) 0.42447(5) 0.02592(19) Uani 1 1 d . . . . .
C1 C 0.35743(12) 0.39026(6) 0.37426(8) 0.0230(2) Uani 1 1 d . . . . .
C2 C 0.33270(12) 0.34678(6) 0.45434(8) 0.0243(2) Uani 1 1 d . . . . .
C3 C 0.45670(14) 0.44833(7) 0.39435(9) 0.0317(3) Uani 1 1 d . . . . .
H3A H 0.534341 0.430634 0.430063 0.048 Uiso 1 1 calc R U . . .
H3B H 0.415547 0.484972 0.425482 0.048 Uiso 1 1 calc R U . . .
H3C H 0.483990 0.466692 0.340411 0.048 Uiso 1 1 calc R U . . .
C4 C 0.23486(14) 0.41827(7) 0.32267(9) 0.0337(3) Uani 1 1 d . . . . .
H4A H 0.259978 0.441521 0.271044 0.051 Uiso 1 1 calc R U . . .
H4B H 0.190955 0.451098 0.357971 0.051 Uiso 1 1 calc R U . . .
H4C H 0.174257 0.380349 0.305580 0.051 Uiso 1 1 calc R U . . .
C5 C 0.33693(15) 0.38664(8) 0.53812(9) 0.0356(3) Uani 1 1 d . . . . .
H5A H 0.320604 0.355273 0.585040 0.053 Uiso 1 1 calc R U . . .
H5B H 0.268749 0.422467 0.532777 0.053 Uiso 1 1 calc R U . . .
H5C H 0.424185 0.407960 0.550691 0.053 Uiso 1 1 calc R U . . .
C6 C 0.20569(14) 0.30447(7) 0.44091(10) 0.0361(3) Uani 1 1 d . . . . .
H6A H 0.203978 0.278718 0.386797 0.041(4) Uiso 1 1 calc R . . . .
H6B H 0.129036 0.335266 0.438306 0.038(4) Uiso 1 1 calc R . . . .
H6C H 0.202526 0.272280 0.488986 0.046(5) Uiso 1 1 calc R . . . .
C7 C 0.54321(12) 0.10937(6) 0.30998(8) 0.0238(2) Uani 1 1 d . . . . .
C8 C 0.60515(11) 0.11668(6) 0.40473(8) 0.0210(2) Uani 1 1 d . . . . .
C9 C 0.71501(13) 0.06561(7) 0.43104(9) 0.0309(3) Uani 1 1 d . . . . .
H9A H 0.785507 0.070715 0.393109 0.046 Uiso 1 1 calc R U . . .
H9B H 0.679574 0.018745 0.426192 0.046 Uiso 1 1 calc R U . . .
H9C H 0.750852 0.074412 0.490790 0.046 Uiso 1 1 calc R U . . .
C10 C 0.50079(14) 0.11304(7) 0.46892(9) 0.0333(3) Uani 1 1 d . . . . .
H10A H 0.540554 0.127205 0.526105 0.050 Uiso 1 1 calc R U . . .
H10B H 0.468009 0.065784 0.471703 0.050 Uiso 1 1 calc R U . . .
H10C H 0.427090 0.143805 0.449965 0.050 Uiso 1 1 calc R U . . .
C11 C 0.43716(14) 0.05435(7) 0.29662(10) 0.0384(3) Uani 1 1 d . . . . .
H11A H 0.363931 0.065834 0.330309 0.058 Uiso 1 1 calc R U . . .
H11B H 0.474699 0.009790 0.315569 0.058 Uiso 1 1 calc R U . . .
H11C H 0.404381 0.051886 0.235365 0.058 Uiso 1 1 calc R U . . .
C12 C 0.64837(14) 0.09780(7) 0.24718(9) 0.0332(3) Uani 1 1 d . . . . .
H12A H 0.607111 0.101707 0.187752 0.050 Uiso 1 1 calc R U . . .
H12B H 0.686806 0.051836 0.256311 0.050 Uiso 1 1 calc R U . . .
H12C H 0.718164 0.132491 0.257478 0.050 Uiso 1 1 calc R U . . .
C13 C 0.90112(13) 0.30826(7) 0.18354(7) 0.0267(3) Uani 1 1 d . . . . .
H13A H 0.903415 0.343703 0.138160 0.032 Uiso 1 1 calc R U . . .
H13B H 0.815011 0.284136 0.174496 0.032 Uiso 1 1 calc R U . . .
C14 C 1.01168(13) 0.25803(7) 0.17802(8) 0.0272(3) Uani 1 1 d . . . . .
H14A H 1.011246 0.240914 0.118210 0.033 Uiso 1 1 calc R U . . .
H14B H 1.097808 0.280633 0.194761 0.033 Uiso 1 1 calc R U . . .
C15 C 1.09277(12) 0.15114(7) 0.23207(8) 0.0276(3) Uani 1 1 d . . . . .
H15A H 1.181205 0.171596 0.247731 0.033 Uiso 1 1 calc R U . . .
H15B H 1.090330 0.132065 0.173078 0.033 Uiso 1 1 calc R U . . .
C16 C 1.06786(12) 0.09525(7) 0.29438(8) 0.0262(3) Uani 1 1 d . . . . .
H16A H 0.976623 0.077439 0.281921 0.031 Uiso 1 1 calc R U . . .
H16B H 1.130467 0.056801 0.289390 0.031 Uiso 1 1 calc R U . . .
C17 C 1.09495(13) 0.07249(7) 0.44399(8) 0.0269(3) Uani 1 1 d . . . . .
H17A H 1.171840 0.042234 0.438073 0.032 Uiso 1 1 calc R U . . .
H17B H 1.013939 0.043880 0.439029 0.032 Uiso 1 1 calc R U . . .
C18 C 1.11108(12) 0.10829(7) 0.52955(8) 0.0265(3) Uani 1 1 d . . . . .
H18A H 1.120990 0.073989 0.576675 0.032 Uiso 1 1 calc R U . . .
H18B H 1.191333 0.137464 0.533949 0.032 Uiso 1 1 calc R U . . .
C19 C 1.00057(13) 0.18064(8) 0.61987(8) 0.0298(3) Uani 1 1 d . . . . .
H19A H 1.085219 0.205402 0.633739 0.036 Uiso 1 1 calc R U . . .
H19B H 0.993342 0.144905 0.664345 0.036 Uiso 1 1 calc R U . . .
C20 C 0.88752(13) 0.22979(7) 0.61937(8) 0.0280(3) Uani 1 1 d . . . . .
H20A H 0.803547 0.206174 0.599543 0.034 Uiso 1 1 calc R U . . .
H20B H 0.881174 0.247562 0.678282 0.034 Uiso 1 1 calc R U . . .
C21 C 0.81823(13) 0.33938(7) 0.56981(8) 0.0307(3) Uani 1 1 d . . . . .
H21A H 0.825362 0.356417 0.629925 0.037 Uiso 1 1 calc R U . . .
H21B H 0.726904 0.322497 0.554505 0.037 Uiso 1 1 calc R U . . .
C22 C 0.84822(14) 0.39633(7) 0.51014(8) 0.0313(3) Uani 1 1 d . . . . .
H22A H 0.791207 0.436566 0.518443 0.038 Uiso 1 1 calc R U . . .
H22B H 0.941796 0.410674 0.522151 0.038 Uiso 1 1 calc R U . . .
C23 C 0.84048(13) 0.42277(6) 0.36143(8) 0.0277(3) Uani 1 1 d . . . . .
H23A H 0.931530 0.441469 0.369522 0.033 Uiso 1 1 calc R U . . .
H23B H 0.777538 0.461012 0.366748 0.033 Uiso 1 1 calc R U . . .
C24 C 0.81503(12) 0.38985(6) 0.27457(8) 0.0261(3) Uani 1 1 d . . . . .
H24A H 0.726921 0.367607 0.268581 0.031 Uiso 1 1 calc R U . . .
H24B H 0.816527 0.425060 0.228835 0.031 Uiso 1 1 calc R U . . .
B1 B 0.48038(13) 0.29011(7) 0.37661(9) 0.0224(3) Uani 1 1 d . . . . .
B2 B 0.57660(13) 0.22642(7) 0.33933(8) 0.0205(3) Uani 1 1 d . . . . .

loop_
_atom_site_aniso_label
_atom_site_aniso_U_11
_atom_site_aniso_U_22
_atom_site_aniso_U_33
_atom_site_aniso_U_23
_atom_site_aniso_U_13
_atom_site_aniso_U_12
K1 0.01768(12) 0.02040(12) 0.01646(11) -0.00002(9) 0.00198(8) -0.00025(9)
O1 0.0323(5) 0.0238(4) 0.0219(4) 0.0009(3) 0.0027(3) 0.0076(4)
O2 0.0290(4) 0.0256(4) 0.0222(4) 0.0031(3) 0.0050(3) 0.0077(4)
O3 0.0233(4) 0.0207(4) 0.0284(4) 0.0013(3) -0.0034(3) 0.0009(3)
O4 0.0201(4) 0.0175(4) 0.0236(4) 0.0007(3) 0.0003(3) -0.0008(3)
O5 0.0227(4) 0.0268(4) 0.0201(4) 0.0017(3) 0.0018(3) 0.0019(3)
O6 0.0234(4) 0.0315(5) 0.0207(4) 0.0022(3) 0.0070(3) 0.0052(4)
O7 0.0300(5) 0.0230(4) 0.0207(4) 0.0001(3) 0.0022(3) 0.0038(4)
O8 0.0212(4) 0.0333(5) 0.0189(4) 0.0009(3) -0.0010(3) 0.0046(4)
O9 0.0249(4) 0.0328(5) 0.0195(4) -0.0008(3) 0.0058(3) 0.0019(4)
O10 0.0332(5) 0.0207(4) 0.0244(4) -0.0009(3) 0.0055(4) 0.0002(4)
C1 0.0241(6) 0.0202(6) 0.0245(6) -0.0012(5) 0.0010(4) 0.0025(5)
C2 0.0247(6) 0.0220(6) 0.0268(6) 0.0002(5) 0.0055(5) 0.0028(5)
C3 0.0310(7) 0.0240(6) 0.0402(7) 0.0003(5) 0.0037(6) -0.0024(5)
C4 0.0306(7) 0.0296(7) 0.0392(7) 0.0031(6) -0.0048(6) 0.0070(6)
C5 0.0459(8) 0.0339(7) 0.0283(7) -0.0025(6) 0.0098(6) 0.0086(6)
C6 0.0308(7) 0.0274(7) 0.0521(9) 0.0001(6) 0.0142(6) -0.0041(6)
C7 0.0221(6) 0.0186(6) 0.0303(6) -0.0011(5) 0.0002(5) -0.0023(4)
C8 0.0193(5) 0.0179(5) 0.0258(6) 0.0032(4) 0.0028(4) 0.0004(4)
C9 0.0265(6) 0.0222(6) 0.0429(8) 0.0052(5) -0.0013(5) 0.0041(5)
C10 0.0323(7) 0.0334(7) 0.0363(7) 0.0079(6) 0.0131(6) 0.0004(6)
C11 0.0326(7) 0.0272(7) 0.0527(9) 0.0009(6) -0.0086(6) -0.0104(6)
C12 0.0409(8) 0.0275(7) 0.0319(7) -0.0076(5) 0.0072(6) 0.0009(6)
C13 0.0280(6) 0.0346(7) 0.0172(5) 0.0048(5) 0.0010(5) 0.0000(5)
C14 0.0279(6) 0.0366(7) 0.0178(5) 0.0013(5) 0.0064(5) -0.0013(5)
C15 0.0223(6) 0.0379(7) 0.0235(6) -0.0049(5) 0.0060(5) 0.0057(5)
C16 0.0236(6) 0.0290(6) 0.0258(6) -0.0076(5) 0.0021(5) 0.0055(5)
C17 0.0258(6) 0.0235(6) 0.0309(6) 0.0052(5) 0.0005(5) 0.0050(5)
C18 0.0226(6) 0.0303(7) 0.0258(6) 0.0067(5) -0.0012(5) 0.0051(5)
C19 0.0292(6) 0.0435(8) 0.0162(5) 0.0025(5) -0.0004(5) 0.0024(6)
C20 0.0274(6) 0.0394(7) 0.0178(5) 0.0016(5) 0.0059(5) -0.0004(5)
C21 0.0317(7) 0.0369(7) 0.0250(6) -0.0063(5) 0.0101(5) 0.0043(6)
C22 0.0371(7) 0.0289(7) 0.0290(7) -0.0093(5) 0.0079(5) 0.0027(6)
C23 0.0289(6) 0.0198(6) 0.0349(7) 0.0028(5) 0.0060(5) 0.0004(5)
C24 0.0260(6) 0.0225(6) 0.0294(6) 0.0066(5) 0.0018(5) 0.0022(5)
B1 0.0221(6) 0.0230(6) 0.0219(6) 0.0018(5) 0.0009(5) -0.0004(5)
B2 0.0210(6) 0.0187(6) 0.0222(6) 0.0008(5) 0.0033(5) 0.0012(5)

loop_
_atom_type_symbol
_atom_type_description
_atom_type_scat_dispersion_real
_atom_type_scat_dispersion_imag
_atom_type_scat_source
C C 0.0033 0.0016 'International Tables Vol C Tables 4.2.6.8 and 6.1.1.4'
H H 0.0000 0.0000 'International Tables Vol C Tables 4.2.6.8 and 6.1.1.4'
B B 0.0013 0.0007 'International Tables Vol C Tables 4.2.6.8 and 6.1.1.4'
K K 0.2009 0.2494 'International Tables Vol C Tables 4.2.6.8 and 6.1.1.4'
O O 0.0106 0.0060 'International Tables Vol C Tables 4.2.6.8 and 6.1.1.4'

loop_
_geom_angle_atom_site_label_1
_geom_angle_atom_site_label_2
_geom_angle_atom_site_label_3
_geom_angle
_geom_angle_site_symmetry_1
_geom_angle_site_symmetry_3
_geom_angle_publ_flag
O4 K1 O5 116.16(3) . . ?
O4 K1 O6 113.19(3) . . ?
O4 K1 O7 111.26(3) . . ?
O4 K1 O8 89.93(3) . . ?
O4 K1 O9 91.29(3) . . ?
O4 K1 O10 94.60(3) . . ?
O4 K1 C6 163.56(3) . 1_655 ?
O4 K1 C20 78.70(3) . . ?
O4 K1 B2 26.92(3) . . ?
O5 K1 O7 111.88(2) . . ?
O5 K1 C6 74.45(3) . 1_655 ?
O5 K1 C20 135.44(3) . . ?
O5 K1 B2 89.25(3) . . ?
O6 K1 O5 59.54(2) . . ?
O6 K1 O7 58.21(2) . . ?
O6 K1 O8 115.17(3) . . ?
O6 K1 C6 82.83(3) . 1_655 ?
O6 K1 C20 156.31(3) . . ?
O6 K1 B2 100.84(3) . . ?
O7 K1 C6 73.22(3) . 1_655 ?
O7 K1 C20 98.78(3) . . ?
O7 K1 B2 126.60(3) . . ?
O8 K1 O5 153.66(3) . . ?
O8 K1 O7 56.96(2) . . ?
O8 K1 C6 79.31(3) . 1_655 ?
O8 K1 C20 42.20(3) . . ?
O8 K1 B2 116.76(3) . . ?
O9 K1 O5 112.84(3) . . ?
O9 K1 O6 155.40(3) . . ?
O9 K1 O7 111.89(3) . . ?
O9 K1 O8 59.98(3) . . ?
O9 K1 O10 59.53(3) . . ?
O9 K1 C6 72.59(3) . 1_655 ?
O9 K1 C20 22.71(3) . . ?
O9 K1 B2 102.44(3) . . ?
O10 K1 O5 58.31(2) . . ?
O10 K1 O6 117.84(3) . . ?
O10 K1 O7 153.41(3) . . ?
O10 K1 O8 119.41(3) . . ?
O10 K1 C6 80.21(3) . 1_655 ?
O10 K1 C20 79.73(3) . . ?
O10 K1 B2 79.60(3) . . ?
C6 K1 C20 85.00(3) 1_655 . ?
B2 K1 C6 158.73(3) . 1_655 ?
B2 K1 C20 97.87(3) . . ?
B1 O1 C1 108.79(9) . . ?
B1 O2 C2 108.16(9) . . ?
C7 O3 B2 106.56(9) . . ?
C8 O4 K1 133.33(6) . . ?
C8 O4 B2 107.95(8) . . ?
B2 O4 K1 101.29(6) . . ?
C13 O5 K1 107.98(7) . . ?
C13 O5 C24 111.71(9) . . ?
C24 O5 K1 108.86(6) . . ?
C14 O6 K1 117.61(7) . . ?
C15 O6 K1 119.48(7) . . ?
C15 O6 C14 111.83(9) . . ?
C16 O7 K1 109.93(7) . . ?
C17 O7 K1 116.74(7) . . ?
C17 O7 C16 112.70(9) . . ?
C18 O8 K1 119.49(7) . . ?
C18 O8 C19 112.00(9) . . ?
C19 O8 K1 115.53(7) . . ?
C20 O9 K1 108.28(7) . . ?
C21 O9 K1 111.88(7) . . ?
C21 O9 C20 111.26(9) . . ?
C22 O10 K1 117.03(7) . . ?
C22 O10 C23 113.24(10) . . ?
C23 O10 K1 119.87(7) . . ?
O1 C1 C2 101.84(9) . . ?
O1 C1 C3 106.57(10) . . ?
O1 C1 C4 109.27(10) . . ?
C3 C1 C2 113.40(10) . . ?
C4 C1 C2 115.60(11) . . ?
C4 C1 C3 109.47(11) . . ?
O2 C2 C1 101.92(9) . . ?
O2 C2 C5 109.38(10) . . ?
O2 C2 C6 107.02(10) . . ?
C5 C2 C1 115.03(11) . . ?
C5 C2 C6 110.02(11) . . ?
C6 C2 C1 112.85(11) . . ?
C2 C6 K1 170.36(9) . 1_455 ?
O3 C7 C8 102.37(9) . . ?
O3 C7 C11 109.26(10) . . ?
O3 C7 C12 108.62(10) . . ?
C11 C7 C8 114.06(11) . . ?
C11 C7 C12 109.84(11) . . ?
C12 C7 C8 112.31(10) . . ?
O4 C8 C7 102.68(9) . . ?
O4 C8 C9 109.50(9) . . ?
O4 C8 C10 108.41(10) . . ?
C9 C8 C7 114.33(10) . . ?
C9 C8 C10 109.39(10) . . ?
C10 C8 C7 112.19(10) . . ?
O5 C13 C14 109.09(10) . . ?
O6 C14 C13 108.20(9) . . ?
O6 C15 C16 108.56(10) . . ?
O7 C16 C15 107.81(10) . . ?
O7 C17 C18 107.87(10) . . ?
O8 C18 C17 108.63(10) . . ?
O8 C19 C20 108.98(10) . . ?
O9 C20 K1 49.01(5) . . ?
O9 C20 C19 108.39(10) . . ?
C19 C20 K1 85.50(7) . . ?
O9 C21 C22 108.72(10) . . ?
O10 C22 C21 107.98(11) . . ?
O10 C23 C24 107.81(10) . . ?
O5 C24 C23 108.38(10) . . ?
O1 B1 B2 122.19(10) . . ?
O2 B1 O1 109.39(11) . . ?
O2 B1 B2 128.32(11) . . ?
O3 B2 K1 134.69(7) . . ?
O3 B2 O4 103.84(9) . . ?
O3 B2 B1 107.32(9) . . ?
O4 B2 K1 51.80(5) . . ?
O4 B2 B1 116.55(10) . . ?
B1 B2 K1 117.69(7) . . ?

loop_
_geom_bond_atom_site_label_1
_geom_bond_atom_site_label_2
_geom_bond_distance
_geom_bond_site_symmetry_2
_geom_bond_publ_flag
K1 O4 2.6187(8) . ?
K1 O5 2.8974(9) . ?
K1 O6 2.8366(8) . ?
K1 O7 2.9089(9) . ?
K1 O8 2.8679(8) . ?
K1 O9 2.7977(9) . ?
K1 O10 2.8353(9) . ?
K1 C6 3.4491(14) 1_655 ?
K1 C20 3.5193(12) . ?
K1 B2 3.2680(13) . ?
O1 C1 1.4474(14) . ?
O1 B1 1.3961(16) . ?
O2 C2 1.4543(14) . ?
O2 B1 1.3913(16) . ?
O3 C7 1.4159(14) . ?
O3 B2 1.5026(15) . ?
O4 C8 1.4218(14) . ?
O4 B2 1.5085(15) . ?
O5 C13 1.4238(15) . ?
O5 C24 1.4241(14) . ?
O6 C14 1.4266(15) . ?
O6 C15 1.4225(14) . ?
O7 C16 1.4200(14) . ?
O7 C17 1.4187(14) . ?
O8 C18 1.4147(14) . ?
O8 C19 1.4274(15) . ?
O9 C20 1.4308(15) . ?
O9 C21 1.4165(15) . ?
O10 C22 1.4171(15) . ?
O10 C23 1.4200(15) . ?
C1 C2 1.5501(17) . ?
C1 C3 1.5250(17) . ?
C1 C4 1.5128(17) . ?
C2 C5 1.5161(18) . ?
C2 C6 1.5267(18) . ?
C7 C8 1.5518(17) . ?
C7 C11 1.5176(17) . ?
C7 C12 1.5388(18) . ?
C8 C9 1.5187(16) . ?
C8 C10 1.5333(17) . ?
C13 C14 1.4980(18) . ?
C15 C16 1.4968(18) . ?
C17 C18 1.4991(18) . ?
C19 C20 1.4938(18) . ?
C21 C22 1.4982(19) . ?
C23 C24 1.4966(18) . ?
B1 B2 1.7163(19) . ?
